data_4028326
loop_
_publ_author_name
'Huiliang Sun'
'Jianwu Shi'
'Zilong Zhang'
'Sheng Zhang'
'Zhaoli Liang'
'Shisheng Wan'
'Yanxiang Cheng'
'Hua Wang'

_publ_section_title
;
 Synthesis and Structure of Bull's Horn-Shaped Oligothienoacene with Seven
 Fused Thiophene Rings
;
_journal_name_full 'Journal of Organic Chemistry'
_journal_page_first 6271
_journal_page_last 6275
_journal_paper_doi 10.1021/jo4002036
_journal_volume 78
_journal_year 2013
_chemical_formula_sum 'C11 H11 Br S3 Si'
_chemical_formula_weight 347.38
_chemical_name_systematic
; 
 ? 
;
_space_group_IT_number 62
_symmetry_cell_setting orthorhombic
_symmetry_space_group_name_Hall '-P 2ac 2n'
_symmetry_space_group_name_H-M 'P n m a'
_atom_sites_solution_hydrogens geom
_atom_sites_solution_primary direct
_atom_sites_solution_secondary difmap
_audit_creation_method SHELXL-97
_cell_angle_alpha 90.00
_cell_angle_beta 90.00
_cell_angle_gamma 90.00
_cell_formula_units_Z 4
_cell_length_a 10.271(9)
_cell_length_b 7.222(6)
_cell_length_c 19.244(16)
_cell_measurement_reflns_used 389
_cell_measurement_temperature 296(2)
_cell_measurement_theta_max 17.17
_cell_measurement_theta_min 2.25
_cell_volume 1427(2)
_computing_cell_refinement 'Bruker SMART'
_computing_data_collection 'Bruker SMART'
_computing_data_reduction 'Bruker SAINT'
_computing_molecular_graphics 'Bruker SHELXTL'
_computing_publication_material 'Bruker SHELXTL'
_computing_structure_refinement 'Bruker SHELXTL'
_computing_structure_solution 'Bruker SHELXTL'
_diffrn_ambient_temperature 296(2)
_diffrn_measured_fraction_theta_full 1.000
_diffrn_measured_fraction_theta_max 1.000
_diffrn_measurement_device_type 'CCD area detector'
_diffrn_measurement_method 'phi and omega scans'
_diffrn_radiation_monochromator graphite
_diffrn_radiation_source 'fine-focus sealed tube'
_diffrn_radiation_type MoK\a
_diffrn_radiation_wavelength 0.71073
_diffrn_reflns_av_R_equivalents 0.0612
_diffrn_reflns_av_sigmaI/netI 0.0509
_diffrn_reflns_limit_h_max 5
_diffrn_reflns_limit_h_min -12
_diffrn_reflns_limit_k_max 8
_diffrn_reflns_limit_k_min -8
_diffrn_reflns_limit_l_max 22
_diffrn_reflns_limit_l_min -22
_diffrn_reflns_number 6197
_diffrn_reflns_theta_full 24.99
_diffrn_reflns_theta_max 24.99
_diffrn_reflns_theta_min 2.12
_exptl_absorpt_coefficient_mu 3.374
_exptl_absorpt_correction_T_max 0.6143
_exptl_absorpt_correction_T_min 0.4115
_exptl_absorpt_correction_type multi-scan
_exptl_absorpt_process_details SADABS
_exptl_crystal_colour colorless
_exptl_crystal_density_diffrn 1.616
_exptl_crystal_description block
_exptl_crystal_F_000 696
_exptl_crystal_size_max 0.32
_exptl_crystal_size_mid 0.19
_exptl_crystal_size_min 0.16
_refine_diff_density_max 0.676
_refine_diff_density_min -0.693
_refine_diff_density_rms 0.147
_refine_ls_extinction_method none
_refine_ls_goodness_of_fit_ref 1.103
_refine_ls_hydrogen_treatment mixed
_refine_ls_matrix_type full
_refine_ls_number_parameters 101
_refine_ls_number_reflns 1369
_refine_ls_number_restraints 2
_refine_ls_restrained_S_all 1.102
_refine_ls_R_factor_all 0.0748
_refine_ls_R_factor_gt 0.0507
_refine_ls_shift/su_max 0.000
_refine_ls_shift/su_mean 0.000
_refine_ls_structure_factor_coef Fsqd
_refine_ls_weighting_details 'calc w=1/[\s^2^(Fo^2^)+(0.0518P)^2^+0.0000P] where P=(Fo^2^+2Fc^2^)/3'
_refine_ls_weighting_scheme calc
_refine_ls_wR_factor_gt 0.1108
_refine_ls_wR_factor_ref 0.1145
_reflns_number_gt 913
_reflns_number_total 1369
_reflns_threshold_expression >2sigma(I)
_cod_data_source_file jo4002036_si_002.cif
_cod_data_source_block 1
_cod_database_code 4028326

loop_
_symmetry_equiv_pos_as_xyz
'x, y, z'
'-x+1/2, -y, z+1/2'
'-x, y+1/2, -z'
'x+1/2, -y+1/2, -z+1/2'
'-x, -y, -z'
'x-1/2, y, -z-1/2'
'x, -y-1/2, z'
'-x-1/2, y-1/2, z-1/2'

loop_
_atom_site_label
_atom_site_type_symbol
_atom_site_fract_x
_atom_site_fract_y
_atom_site_fract_z
_atom_site_U_iso_or_equiv
_atom_site_adp_type
_atom_site_occupancy
_atom_site_symmetry_multiplicity
_atom_site_calc_flag
_atom_site_refinement_flags
Si1 Si 0.05896(15) 0.2500 0.66302(7) 0.0458(4) Uani 1 2 d S
Br1 Br 0.68123(7) 0.2500 0.31068(3) 0.0768(2) Uani 1 2 d S
S1 S 0.13608(14) 0.2500 0.50635(7) 0.0594(4) Uani 1 2 d S
S2 S 0.36176(15) 0.2500 0.39464(7) 0.0575(4) Uani 1 2 d S
S3 S 0.66530(14) 0.2500 0.53863(8) 0.0575(4) Uani 1 2 d S
C1 C -0.0443(4) 0.0387(6) 0.65175(18) 0.0683(13) Uani 1 1 d .
H1A H 0.0084 -0.0700 0.6576 0.102 Uiso 1 1 calc R
H1B H -0.0817 0.0386 0.6060 0.102 Uiso 1 1 calc R
H1C H -0.1126 0.0389 0.6858 0.102 Uiso 1 1 calc R
C2 C 0.1376(7) 0.2500 0.7490(3) 0.086(2) Uani 1 2 d SD
C3 C 0.1857(5) 0.2500 0.5932(2) 0.0434(13) Uani 1 2 d S
C4 C 0.3185(5) 0.2500 0.5970(3) 0.0416(13) Uani 1 2 d S
H4A H 0.3640 0.2500 0.6387 0.050 Uiso 1 2 calc SR
C5 C 0.3799(5) 0.2500 0.5314(2) 0.0415(13) Uani 1 2 d S
C6 C 0.2935(5) 0.2500 0.4776(2) 0.0498(15) Uani 1 2 d S
C7 C 0.5114(5) 0.2500 0.5050(2) 0.0428(13) Uani 1 2 d S
C8 C 0.5148(5) 0.2500 0.4321(3) 0.0457(14) Uani 1 2 d S
C9 C 0.6460(6) 0.2500 0.4058(3) 0.0506(15) Uani 1 2 d S
C10 C 0.7330(6) 0.2500 0.4569(3) 0.0633(17) Uani 1 2 d S
H10 H 0.8224 0.2500 0.4492 0.076 Uiso 1 2 calc SR
H2B H 0.213(2) 0.176(5) 0.750(3) 0.20(3) Uiso 1 1 d D
H2A H 0.081(4) 0.2500 0.7864(17) 0.16(3) Uiso 1 2 d SD

loop_
_atom_site_aniso_label
_atom_site_aniso_U_11
_atom_site_aniso_U_22
_atom_site_aniso_U_33
_atom_site_aniso_U_23
_atom_site_aniso_U_13
_atom_site_aniso_U_12
Si1 0.0438(9) 0.0521(9) 0.0414(8) 0.000 0.0026(7) 0.000
Br1 0.0866(5) 0.0867(5) 0.0570(4) 0.000 0.0237(4) 0.000
S1 0.0438(8) 0.0913(11) 0.0432(8) 0.000 -0.0017(7) 0.000
S2 0.0573(9) 0.0753(10) 0.0400(7) 0.000 0.0015(7) 0.000
S3 0.0453(8) 0.0707(10) 0.0566(8) 0.000 -0.0004(7) 0.000
C1 0.066(3) 0.064(3) 0.075(3) -0.003(2) 0.017(2) -0.011(2)
C2 0.071(4) 0.142(6) 0.045(4) 0.000 -0.006(3) 0.000
C3 0.049(3) 0.046(3) 0.036(3) 0.000 0.000(2) 0.000
C4 0.044(3) 0.043(3) 0.037(3) 0.000 -0.003(2) 0.000
C5 0.049(3) 0.033(3) 0.043(3) 0.000 0.001(3) 0.000
C6 0.059(3) 0.054(3) 0.037(3) 0.000 -0.004(3) 0.000
C7 0.048(3) 0.039(3) 0.042(3) 0.000 0.000(2) 0.000
C8 0.048(3) 0.036(3) 0.053(3) 0.000 0.005(3) 0.000
C9 0.061(3) 0.041(3) 0.050(3) 0.000 0.010(3) 0.000
C10 0.059(4) 0.059(4) 0.072(4) 0.000 0.014(3) 0.000

loop_
_atom_type_symbol
_atom_type_description
_atom_type_scat_dispersion_real
_atom_type_scat_dispersion_imag
_atom_type_scat_source
C C 0.0033 0.0016 'International Tables Vol C Tables 4.2.6.8 and 6.1.1.4'
H H 0.0000 0.0000 'International Tables Vol C Tables 4.2.6.8 and 6.1.1.4'
Si Si 0.0817 0.0704 'International Tables Vol C Tables 4.2.6.8 and 6.1.1.4'
S S 0.1246 0.1234 'International Tables Vol C Tables 4.2.6.8 and 6.1.1.4'
Br Br -0.2901 2.4595 'International Tables Vol C Tables 4.2.6.8 and 6.1.1.4'

loop_
_geom_angle_atom_site_label_1
_geom_angle_atom_site_label_2
_geom_angle_atom_site_label_3
_geom_angle
_geom_angle_site_symmetry_3
C2 Si1 C3 109.9(3) .
C2 Si1 C1 110.66(17) .
C3 Si1 C1 108.14(15) .
C2 Si1 C1 110.66(17) 7_565
C3 Si1 C1 108.14(15) 7_565
C1 Si1 C1 109.3(3) 7_565
C6 S1 C3 92.0(2) .
C8 S2 C6 89.1(3) .
C7 S3 C10 91.6(3) .
Si1 C1 H1A 109.5 .
Si1 C1 H1B 109.5 .
H1A C1 H1B 109.5 .
Si1 C1 H1C 109.5 .
H1A C1 H1C 109.5 .
H1B C1 H1C 109.5 .
Si1 C2 H2B 113(4) .
Si1 C2 H2A 115(3) .
H2B C2 H2A 120(4) .
C4 C3 S1 109.9(4) .
C4 C3 Si1 131.1(4) .
S1 C3 Si1 119.0(3) .
C3 C4 C5 113.5(4) .
C3 C4 H4A 123.2 .
C5 C4 H4A 123.2 .
C6 C5 C4 112.9(4) .
C6 C5 C7 110.0(4) .
C4 C5 C7 137.2(5) .
C5 C6 S1 111.7(4) .
C5 C6 S2 115.7(4) .
S1 C6 S2 132.6(3) .
C8 C7 C5 112.0(4) .
C8 C7 S3 110.9(4) .
C5 C7 S3 137.1(4) .
C7 C8 C9 112.0(5) .
C7 C8 S2 113.2(4) .
C9 C8 S2 134.8(4) .
C10 C9 C8 111.7(5) .
C10 C9 Br1 126.5(5) .
C8 C9 Br1 121.8(4) .
C9 C10 S3 113.8(5) .
C9 C10 H10 123.1 .
S3 C10 H10 123.1 .

loop_
_geom_bond_atom_site_label_1
_geom_bond_atom_site_label_2
_geom_bond_distance
_geom_bond_site_symmetry_2
Si1 C2 1.842(6) .
Si1 C3 1.870(5) .
Si1 C1 1.871(4) .
Si1 C1 1.871(4) 7_565
Br1 C9 1.867(6) .
S1 C6 1.709(6) .
S1 C3 1.748(5) .
S2 C8 1.729(5) .
S2 C6 1.743(5) .
S3 C7 1.708(5) .
S3 C10 1.719(6) .
C1 H1A 0.9600 .
C1 H1B 0.9600 .
C1 H1C 0.9600 .
C2 H2B 0.938(18) .
C2 H2A 0.922(19) .
C3 C4 1.366(7) .
C4 C5 1.411(7) .
C4 H4A 0.9300 .
C5 C6 1.364(7) .
C5 C7 1.444(7) .
C7 C8 1.402(7) .
C8 C9 1.439(7) .
C9 C10 1.329(8) .
C10 H10 0.9300 .

loop_
_geom_torsion_atom_site_label_1
_geom_torsion_atom_site_label_2
_geom_torsion_atom_site_label_3
_geom_torsion_atom_site_label_4
_geom_torsion
_geom_torsion_site_symmetry_1
C6 S1 C3 C4 0.000(1) .
C6 S1 C3 Si1 180.0 .
C2 Si1 C3 C4 0.000(1) .
C1 Si1 C3 C4 -120.88(15) .
C1 Si1 C3 C4 120.88(15) 7_565
C2 Si1 C3 S1 180.0 .
C1 Si1 C3 S1 59.12(15) .
C1 Si1 C3 S1 -59.12(15) 7_565
S1 C3 C4 C5 0.000(1) .
Si1 C3 C4 C5 180.000(1) .
C3 C4 C5 C6 0.000(1) .
C3 C4 C5 C7 180.000(2) .
C4 C5 C6 S1 0.000(1) .
C7 C5 C6 S1 180.0 .
C4 C5 C6 S2 180.0 .
C7 C5 C6 S2 0.000(1) .
C3 S1 C6 C5 0.0 .
C3 S1 C6 S2 180.0 .
C8 S2 C6 C5 0.0 .
C8 S2 C6 S1 180.0 .
C6 C5 C7 C8 0.000(1) .
C4 C5 C7 C8 180.000(1) .
C6 C5 C7 S3 180.0 .
C4 C5 C7 S3 0.000(2) .
C10 S3 C7 C8 0.0 .
C10 S3 C7 C5 180.000(1) .
C5 C7 C8 C9 180.000(1) .
S3 C7 C8 C9 0.000(1) .
C5 C7 C8 S2 0.000(1) .
S3 C7 C8 S2 180.0 .
C6 S2 C8 C7 0.0 .
C6 S2 C8 C9 180.000(1) .
C7 C8 C9 C10 0.000(1) .
S2 C8 C9 C10 180.000(1) .
C7 C8 C9 Br1 180.0 .
S2 C8 C9 Br1 0.000(1) .
C8 C9 C10 S3 0.0 .
Br1 C9 C10 S3 180.0 .
C7 S3 C10 C9 0.0 .
